data_9001050
loop_
_publ_author_name
'Ghose, S.'
'Sen Gupta, P. K.'
'Campana, C. F.'

_publ_section_title
;Symmetry and crystal structure of monteregianite, Na4K2Y2Si16O38.10H2O, a
 double-sheet silicate with zeolitic properties Note: Several bond lengths
 cannot be reproduced with this data, but the authors no longer have the
 original data, so they cannot check
;
_journal_name_full 'American Mineralogist'
_journal_page_first 365
_journal_page_last 374
_journal_volume 72
_journal_year 1987
_chemical_formula_sum 'K Na1.41 O23.13 Si8 Y'
_chemical_name_mineral Monteregianite-(Y)
_space_group_IT_number 14
_symmetry_space_group_name_Hall '-P 2yn'
_symmetry_space_group_name_H-M 'P 1 21/n 1'
_cell_angle_alpha 90
_cell_angle_beta 93.85
_cell_angle_gamma 90
_cell_formula_units_Z 4
_cell_length_a 9.512
_cell_length_b 23.956
_cell_length_c 9.617
_cell_volume 2186.475
_database_code_amcsd 0001072
_exptl_crystal_density_diffrn 2.294
_cod_original_formula_sum 'K Na1.41 Y Si8 O23.13'
_cod_database_code 9001050

loop_
_space_group_symop_operation_xyz
x,y,z
1/2+x,1/2-y,1/2+z
1/2-x,1/2+y,1/2-z
-x,-y,-z

loop_
_atom_site_aniso_label
_atom_site_aniso_U_11
_atom_site_aniso_U_22
_atom_site_aniso_U_33
_atom_site_aniso_U_12
_atom_site_aniso_U_13
_atom_site_aniso_U_23
K1 0.05580 0.02570 0.04580 0.00740 0.01480 0.00450
K2 0.03870 0.03160 0.03800 -0.01040 0.01220 -0.00620
Na1 0.01670 0.02190 0.01580 -0.00190 0.00360 -0.00460
Na2A 0.01110 0.02570 0.01860 0.00380 0.00830 0.00320
Na2B 0.01090 0.02240 0.01930 0.00040 0.00660 0.00070
YCe 0.00220 0.00530 0.00570 -0.00010 0.00170 -0.00020
Si1 0.00510 0.00830 0.00830 0.00060 0.00190 0.00000
Si2A 0.00350 0.01080 0.00820 -0.00050 0.00350 0.00000
Si2B 0.00370 0.01180 0.00840 -0.00030 0.00450 -0.00070
Si3 0.00300 0.01200 0.00820 0.00060 0.00080 -0.00090
Si4 0.00440 0.00920 0.00670 -0.00010 0.00090 -0.00080
Si5A 0.00440 0.01250 0.00770 -0.00090 0.00320 -0.00030
Si5B 0.00470 0.01250 0.00780 -0.00070 0.00340 0.00050
Si6 0.00460 0.01330 0.00700 -0.00010 0.00090 0.00030
O1 0.01650 0.00840 0.02070 -0.00360 0.00000 -0.00150
O2A 0.00750 0.02040 0.01860 -0.00600 0.00610 -0.00500
O2B 0.02620 0.02190 0.01440 -0.00630 0.00930 -0.00710
O3 0.01080 0.02000 0.02470 0.00010 -0.00750 -0.00630
O4A 0.00720 0.01850 0.01120 -0.00090 0.00840 -0.00300
O4B 0.00980 0.01620 0.01180 -0.00360 0.00540 -0.00080
O5A 0.02150 0.02220 0.00680 0.00620 0.00210 -0.00210
O5B 0.00390 0.03620 0.02190 -0.00190 0.00150 0.00830
O6A 0.00970 0.01610 0.02030 0.00340 0.00290 0.00160
O6B 0.01750 0.01660 0.01900 0.00380 0.00670 0.00540
O7 0.01510 0.01500 0.01610 -0.00140 0.00150 -0.00380
O8 0.02240 0.01790 0.01890 0.00530 -0.00890 0.00170
O9A 0.02960 0.01820 0.01080 -0.00090 0.01070 -0.00370
O9B 0.00900 0.02740 0.03760 -0.00950 0.01300 -0.00500
O10A 0.02020 0.05110 0.00920 -0.01090 0.00080 -0.00040
O10B 0.00380 0.03200 0.01770 -0.00040 0.00410 0.00010
O11A 0.01250 0.02250 0.01190 0.00390 0.00800 0.00910
O11B 0.01650 0.01970 0.02350 0.01270 0.01340 0.00610
O12 0.02230 0.01490 0.04210 0.00530 -0.00830 0.00600
O13W1 0.02600 0.09140 0.05830 0.00610 0.00080 -0.04680
O14W2 0.05320 0.07040 0.02930 -0.03420 0.00640 -0.00260
O15W3 0.07150 0.03740 0.06710 0.00340 -0.00200 -0.00290
O16W4 0.03370 0.23550 0.04350 0.04930 -0.01990 -0.06130
O17W5 0.02730 0.16170 0.03950 0.01550 -0.00300 -0.03900
O18W6 0.11360 0.02730 0.11600 -0.00030 -0.05490 -0.00500

loop_
_atom_site_label
_atom_site_fract_x
_atom_site_fract_y
_atom_site_fract_z
_atom_site_occupancy
_atom_site_type_symbol
_atom_site_attached_hydrogens
K1 0.06850 0.24880 0.57020 0.62000 K 0
K2 0.54100 0.24780 0.04700 0.38000 K 0
Na1 0.37130 0.49910 0.63120 0.95000 Na 0
Na2A 0.50000 0.50000 0.00000 0.47000 Na 0
Na2B 0.00000 0.50000 0.50000 0.45000 Na 0
YCe -0.25645 0.49845 0.74445 1.00000 Y 0
Si1 -0.26610 0.18159 0.73440 1.00000 Si 0
Si2A -0.49720 0.38752 0.22880 1.00000 Si 0
Si2B 0.22750 0.38831 -0.49310 1.00000 Si 0
Si3 -0.45480 0.38870 0.55240 1.00000 Si 0
Si4 -0.25530 0.31464 0.74650 1.00000 Si 0
Si5A 0.22690 0.11133 -0.49530 1.00000 Si 0
Si5B 0.49790 0.11160 0.22460 1.00000 Si 0
Si6 -0.45210 0.10614 0.55190 1.00000 Si 0
O1 -0.25880 0.24810 0.73580 1.00000 O 0
O2A -0.61830 0.34140 0.18820 1.00000 O 0
O2B 0.20290 0.33840 -0.60970 1.00000 O 0
O3 -0.39070 0.16460 0.62300 1.00000 O 0
O4A 0.12640 0.12770 -0.37110 1.00000 O 0
O4B -0.37690 0.12720 0.12740 1.00000 O 0
O5A -0.43490 0.37180 0.38910 1.00000 O 0
O5B 0.38270 0.37980 -0.41760 1.00000 O 0
O6A 0.45170 0.45010 0.21760 1.00000 O 0
O6B 0.21100 0.44910 0.44650 1.00000 O 0
O7 -0.40380 0.44940 0.58920 1.00000 O 0
O8 -0.37580 0.33900 0.64280 1.00000 O 0
O9A -0.27570 0.33200 0.90630 1.00000 O 0
O9B 0.89340 0.33430 -0.29890 1.00000 O 0
O10A -0.43790 0.11550 0.38520 1.00000 O 0
O10B 0.38430 0.10670 -0.41850 1.00000 O 0
O11A 0.68290 0.44280 -0.07990 1.00000 O 0
O11B -0.07780 0.44500 0.68890 1.00000 O 0
O12 -0.37040 0.05400 0.61130 1.00000 O 0
O13W1 0.84280 0.44800 0.34430 1.00000 O 0
O14W2 0.32380 0.45210 0.85700 1.00000 O 0
O15W3 0.62200 0.24920 0.35900 0.95000 O 0
O16W4 0.89100 0.18700 0.35600 0.46000 O 0
O17W5 0.38300 0.18200 0.86500 0.35000 O 0
O18W6 0.63300 0.75000 -0.61000 0.37000 O 0

loop_
_cod_changelog_entry_id
_cod_changelog_entry_author
_cod_changelog_entry_date
_cod_changelog_entry_text
1
;cod-tools version 3.8.0
Id: cif_guess_AMCSD_atom_types 9581 2023-05-17 12:35:41Z saulius
;
2023-05-23T09:16:22+03:00
;Derived atom types and hydrogen counts
from atom names that follow the AMCSD naming convention
(Wat == water, O-H == hydroxyl).
;

loop_
_cod_related_entry_id
_cod_related_entry_database
_cod_related_entry_code
1 AMCSD 0001072
